data_4503582
loop_
_publ_author_name
'Qi, Yan'
'Che, Yun-Xia'
'Zheng, Ji-Min'

_publ_section_title
;
 Self-Penetrating and Interpenetrating 3D Metal&#x2212;Organic Frameworks
 Constructed from the Rigid 1,4-Bis(1-imidazolyl)-benzene Ligand and
 Aromatic Carboxylate
;
_journal_issue 10
_journal_name_full 'Crystal Growth &amp; Design'
_journal_page_first 3602
_journal_paper_doi 10.1021/cg800087q
_journal_volume 8
_journal_year 2008
_chemical_formula_sum 'C40 H34 N8 Ni2 O11'
_chemical_formula_weight 920.13
_chemical_name_systematic
; 
 ? 
;
_space_group_IT_number 2
_symmetry_cell_setting triclinic
_symmetry_space_group_name_Hall '-P 1'
_symmetry_space_group_name_H-M 'P -1'
_atom_sites_solution_hydrogens geom
_atom_sites_solution_primary direct
_atom_sites_solution_secondary difmap
_audit_creation_method SHELXL-97
_cell_angle_alpha 71.31(3)
_cell_angle_beta 89.72(3)
_cell_angle_gamma 80.33(3)
_cell_formula_units_Z 1
_cell_length_a 8.7128(17)
_cell_length_b 9.6086(19)
_cell_length_c 12.500(3)
_cell_measurement_reflns_used 6995
_cell_measurement_temperature 298(2)
_cell_measurement_theta_max 27.48
_cell_measurement_theta_min 3.01
_cell_volume 975.9(4)
_computing_cell_refinement 'RAXIS-RAPID Auto(Rigaku, 2004)'
_computing_data_collection 'RAXIS-RAPID Auto(Rigaku, 2004)'
_computing_data_reduction 'CrystalStructure(Rigaku/MSC, 2004)'
_computing_molecular_graphics 'SHELXL-97 (Sheldrick, 2001)'
_computing_publication_material 'SHELXL-97 (Sheldrick, 1997)'
_computing_structure_refinement 'SHELXL-97 (Sheldrick, 1997)'
_computing_structure_solution 'SHELXS-97 (Sheldrick, 1997)'
_diffrn_ambient_temperature 296(2)
_diffrn_measured_fraction_theta_full 0.985
_diffrn_measured_fraction_theta_max 0.985
_diffrn_measurement_device_type 'rigaku r-axis rapid IP area detector'
_diffrn_measurement_method '\w scans'
_diffrn_radiation_monochromator graphite
_diffrn_radiation_probe x-ray
_diffrn_radiation_type MoK\a
_diffrn_radiation_wavelength 0.71073
_diffrn_reflns_av_R_equivalents 0.0567
_diffrn_reflns_av_sigmaI/netI 0.0747
_diffrn_reflns_limit_h_max 11
_diffrn_reflns_limit_h_min -11
_diffrn_reflns_limit_k_max 12
_diffrn_reflns_limit_k_min -12
_diffrn_reflns_limit_l_max 16
_diffrn_reflns_limit_l_min -16
_diffrn_reflns_number 9615
_diffrn_reflns_theta_full 27.47
_diffrn_reflns_theta_max 27.47
_diffrn_reflns_theta_min 3.01
_diffrn_source 'rotating anode'
_exptl_absorpt_coefficient_mu 1.038
_exptl_absorpt_correction_T_max 0.8961
_exptl_absorpt_correction_T_min 0.8482
_exptl_absorpt_correction_type multi-scan
_exptl_crystal_colour Green
_exptl_crystal_density_diffrn 1.566
_exptl_crystal_density_method 'not measured'
_exptl_crystal_description Block
_exptl_crystal_F_000 474
_exptl_crystal_size_max 0.16
_exptl_crystal_size_mid 0.16
_exptl_crystal_size_min 0.11
_refine_diff_density_max 0.524
_refine_diff_density_min -0.617
_refine_diff_density_rms 0.120
_refine_ls_extinction_coef 0.006(3)
_refine_ls_extinction_expression Fc^*^=kFc[1+0.001xFc^2^\l^3^/sin(2\q)]^-1/4^
_refine_ls_extinction_method SHELXL
_refine_ls_goodness_of_fit_ref 1.045
_refine_ls_hydrogen_treatment constr
_refine_ls_matrix_type full
_refine_ls_number_parameters 281
_refine_ls_number_reflns 4406
_refine_ls_number_restraints 0
_refine_ls_restrained_S_all 1.045
_refine_ls_R_factor_all 0.0767
_refine_ls_R_factor_gt 0.0530
_refine_ls_shift/su_max 0.002
_refine_ls_shift/su_mean 0.000
_refine_ls_structure_factor_coef Fsqd
_refine_ls_weighting_details 'calc w=1/[\s^2^(Fo^2^)+(0.0918P)^2^+0.0175P] where P=(Fo^2^+2Fc^2^)/3'
_refine_ls_weighting_scheme calc
_refine_ls_wR_factor_gt 0.1435
_refine_ls_wR_factor_ref 0.1596
_reflns_number_gt 3307
_reflns_number_total 4406
_reflns_threshold_expression >2sigma(I)
_cod_data_source_file cg800087q_si_004.cif
_cod_data_source_block shelxl
_cod_depositor_comments
;
The following automatic conversions were performed:

'_symmetry_cell_setting' value 'Triclinic' changed to 'triclinic'
according to /home/saulius/struct/CIF-dictionaries/cif_core.dic
dictionary named 'cif_core.dic' version 2.4.1 from
2010-06-29.

'_exptl_absorpt_correction_type' value 'Multi-scan'
changed to 'multi-scan' according to
/home/saulius/struct/CIF-dictionaries/cif_core.dic dictionary named
'cif_core.dic' version 2.4.1 from 2010-06-29.

Automatic conversion script
Id: cif_fix_values 1715 2011-07-08 13:25:40Z adriana 
;
_cod_original_sg_symbol_H-M P-1
_cod_database_code 4503582

loop_
_symmetry_equiv_pos_as_xyz
'x, y, z'
'-x, -y, -z'

loop_
_atom_site_label
_atom_site_type_symbol
_atom_site_fract_x
_atom_site_fract_y
_atom_site_fract_z
_atom_site_U_iso_or_equiv
_atom_site_adp_type
_atom_site_occupancy
_atom_site_symmetry_multiplicity
_atom_site_calc_flag
_atom_site_refinement_flags
C1 C 0.6175(5) 0.9644(4) 0.5835(3) 0.0419(10) Uani 1 1 d .
H1 H 0.6963 0.9403 0.6397 0.050 Uiso 1 1 calc R
C2 C -0.0088(4) 0.9064(4) 0.9364(3) 0.0275(7) Uani 1 1 d .
C3 C 0.4900(5) 0.8939(4) 0.6033(3) 0.0433(10) Uani 1 1 d .
H3 H 0.4833 0.8223 0.6730 0.052 Uiso 1 1 calc R
C4 C -0.0262(4) 0.8044(4) 0.8690(3) 0.0275(8) Uani 1 1 d .
C5 C 0.0227(5) 0.7754(5) 0.5235(3) 0.0469(11) Uani 1 1 d .
H5 H -0.0646 0.7558 0.4923 0.056 Uiso 1 1 calc R
C6 C -0.1152(5) 1.0396(4) 0.9136(3) 0.0329(8) Uani 1 1 d .
H6 H -0.1924 1.0659 0.8560 0.039 Uiso 1 1 calc R
C7 C 0.3715(5) 0.9284(4) 0.5204(3) 0.0333(8) Uani 1 1 d .
C8 C -0.1048(5) 1.1324(4) 0.9774(3) 0.0305(8) Uani 1 1 d .
H8 H -0.1749 1.2216 0.9620 0.037 Uiso 1 1 calc R
C9 C 0.4567(6) -0.0135(5) 0.9003(4) 0.0507(12) Uani 1 1 d .
H9 H 0.4279 -0.0225 0.8316 0.061 Uiso 1 1 calc R
C10 C 0.3877(5) 0.1078(4) 0.9292(3) 0.0339(8) Uani 1 1 d .
C11 C 0.1979(5) 0.3454(4) 0.8696(3) 0.0360(9) Uani 1 1 d .
H11 H 0.2283 0.3802 0.9261 0.043 Uiso 1 1 calc R
C12 C 0.4320(6) 0.1217(5) 1.0285(4) 0.0541(13) Uani 1 1 d .
H12 H 0.3872 0.2043 1.0485 0.065 Uiso 1 1 calc R
C13 C 0.1293(6) 0.8532(5) 0.4647(4) 0.0530(12) Uani 1 1 d .
H13 H 0.1284 0.8967 0.3866 0.064 Uiso 1 1 calc R
C14 C 0.1923(5) 0.7809(4) 0.6444(3) 0.0379(9) Uani 1 1 d .
H14 H 0.2455 0.7675 0.7122 0.046 Uiso 1 1 calc R
C15 C -0.4168(5) 0.5139(4) 0.5896(3) 0.0356(9) Uani 1 1 d .
C16 C -0.3290(5) 0.5291(4) 0.6881(3) 0.0364(9) Uani 1 1 d .
C17 C -0.3691(6) 0.5649(6) 0.4825(4) 0.0624(15) Uani 1 1 d .
H17 H -0.2808 0.6093 0.4693 0.075 Uiso 1 1 calc R
C18 C 0.0770(5) 0.3272(4) 0.7270(3) 0.0377(9) Uani 1 1 d .
H18 H 0.0067 0.3479 0.6658 0.045 Uiso 1 1 calc R
C19 C 0.1891(5) 0.2040(4) 0.7655(4) 0.0409(10) Uani 1 1 d .
H19 H 0.2100 0.1262 0.7355 0.049 Uiso 1 1 calc R
C20 C -0.5479(7) 0.4491(7) 0.6074(4) 0.0688(17) Uani 1 1 d .
H20 H -0.5816 0.4141 0.6804 0.083 Uiso 1 1 calc R
N1 N 0.0838(4) 0.4170(3) 0.7932(2) 0.0308(7) Uani 1 1 d .
N2 N 0.0650(4) 0.7298(3) 0.6377(2) 0.0321(7) Uani 1 1 d .
N3 N 0.2388(4) 0.8555(3) 0.5421(3) 0.0344(7) Uani 1 1 d .
N4 N 0.2655(4) 0.2155(3) 0.8563(3) 0.0333(7) Uani 1 1 d .
Ni1 Ni -0.05315(5) 0.61884(4) 0.77397(4) 0.02563(18) Uani 1 1 d .
O1 O 0.0755(3) 0.6847(2) 0.8880(2) 0.0312(6) Uani 1 1 d .
O2 O -0.1351(3) 0.8355(3) 0.7971(2) 0.0347(6) Uani 1 1 d .
O3 O -0.2116(3) 0.5915(3) 0.6671(2) 0.0329(6) Uani 1 1 d .
O4 O -0.3804(5) 0.4799(5) 0.7844(3) 0.0825(14) Uani 1 1 d .
O5 O -0.1864(3) 0.5357(3) 0.9121(2) 0.0338(6) Uani 1 1 d .
O6 O 0.4159(11) 0.6455(12) 0.8805(9) 0.106(3) Uani 0.50 1 d P

loop_
_atom_site_aniso_label
_atom_site_aniso_U_11
_atom_site_aniso_U_22
_atom_site_aniso_U_33
_atom_site_aniso_U_23
_atom_site_aniso_U_13
_atom_site_aniso_U_12
C1 0.041(2) 0.049(2) 0.028(2) 0.0035(16) -0.0156(18) -0.0154(18)
C2 0.036(2) 0.0296(17) 0.0211(17) -0.0106(12) -0.0013(15) -0.0127(14)
C3 0.044(2) 0.047(2) 0.031(2) 0.0054(16) -0.0038(18) -0.0184(18)
C4 0.034(2) 0.0274(17) 0.0237(17) -0.0099(12) -0.0052(15) -0.0098(14)
C5 0.047(3) 0.069(3) 0.031(2) -0.0152(19) -0.0065(19) -0.029(2)
C6 0.041(2) 0.0307(18) 0.0293(19) -0.0113(14) -0.0094(17) -0.0092(15)
C7 0.033(2) 0.0345(19) 0.032(2) -0.0064(14) -0.0012(16) -0.0110(15)
C8 0.039(2) 0.0233(16) 0.0305(19) -0.0100(13) -0.0094(16) -0.0057(14)
C9 0.055(3) 0.053(3) 0.045(3) -0.027(2) -0.009(2) 0.009(2)
C10 0.030(2) 0.0342(19) 0.036(2) -0.0110(15) 0.0039(16) -0.0013(15)
C11 0.044(2) 0.0310(18) 0.035(2) -0.0155(15) -0.0038(18) -0.0021(16)
C12 0.061(3) 0.043(2) 0.058(3) -0.029(2) -0.010(2) 0.017(2)
C13 0.051(3) 0.085(3) 0.027(2) -0.012(2) -0.003(2) -0.036(2)
C14 0.041(2) 0.041(2) 0.032(2) -0.0078(15) -0.0031(18) -0.0140(17)
C15 0.041(2) 0.044(2) 0.0273(19) -0.0128(15) -0.0031(17) -0.0210(17)
C16 0.040(2) 0.049(2) 0.0260(19) -0.0145(15) -0.0026(17) -0.0184(17)
C17 0.059(3) 0.118(4) 0.028(2) -0.023(2) 0.005(2) -0.064(3)
C18 0.043(2) 0.040(2) 0.034(2) -0.0185(16) -0.0054(18) -0.0051(16)
C19 0.047(3) 0.037(2) 0.042(2) -0.0196(16) -0.0021(19) -0.0029(17)
C20 0.074(4) 0.125(4) 0.024(2) -0.020(2) -0.001(2) -0.069(3)
N1 0.0403(18) 0.0260(14) 0.0277(16) -0.0105(11) -0.0015(14) -0.0065(12)
N2 0.0350(18) 0.0366(16) 0.0271(16) -0.0103(12) -0.0070(14) -0.0122(13)
N3 0.0335(18) 0.0410(17) 0.0274(16) -0.0063(12) -0.0065(14) -0.0127(13)
N4 0.0359(18) 0.0310(16) 0.0328(17) -0.0118(12) -0.0007(14) -0.0022(13)
Ni1 0.0316(3) 0.0251(3) 0.0223(3) -0.00983(16) -0.00639(18) -0.00647(17)
O1 0.0415(16) 0.0264(12) 0.0270(13) -0.0114(9) -0.0101(12) -0.0036(10)
O2 0.0458(16) 0.0296(12) 0.0306(14) -0.0127(10) -0.0123(12) -0.0051(11)
O3 0.0344(15) 0.0430(14) 0.0249(13) -0.0108(10) -0.0075(11) -0.0169(11)
O4 0.088(3) 0.154(4) 0.0248(17) -0.0240(19) 0.0040(18) -0.084(3)
O5 0.0436(16) 0.0374(13) 0.0233(13) -0.0120(10) -0.0039(12) -0.0105(11)
O6 0.064(6) 0.156(9) 0.101(7) -0.037(6) -0.016(5) -0.033(6)

loop_
_atom_type_symbol
_atom_type_description
_atom_type_scat_dispersion_real
_atom_type_scat_dispersion_imag
_atom_type_scat_source
C C 0.0033 0.0016 'International Tables Vol C Tables 4.2.6.8 and 6.1.1.4'
H H 0.0000 0.0000 'International Tables Vol C Tables 4.2.6.8 and 6.1.1.4'
O O 0.0106 0.0060 'International Tables Vol C Tables 4.2.6.8 and 6.1.1.4'
N N 0.0061 0.0033 'International Tables Vol C Tables 4.2.6.8 and 6.1.1.4'
Ni Ni 0.3393 1.1124 'International Tables Vol C Tables 4.2.6.8 and 6.1.1.4'

loop_
_geom_angle_atom_site_label_1
_geom_angle_atom_site_label_2
_geom_angle_atom_site_label_3
_geom_angle
_geom_angle_site_symmetry_1
_geom_angle_site_symmetry_3
C3 C1 C7 120.1(3) . 2_676
C3 C1 H1 120.0 . .
C7 C1 H1 120.0 2_676 .
C8 C2 C6 119.9(3) 2_577 .
C8 C2 C4 121.5(3) 2_577 .
C6 C2 C4 118.6(3) . .
C1 C3 C7 120.7(4) . .
C1 C3 H3 119.6 . .
C7 C3 H3 119.6 . .
O2 C4 O1 121.0(3) . .
O2 C4 C2 121.0(3) . .
O1 C4 C2 118.0(3) . .
O2 C4 Ni1 62.11(17) . .
O1 C4 Ni1 59.02(16) . .
C2 C4 Ni1 175.1(2) . .
C13 C5 N2 108.9(4) . .
C13 C5 H5 125.5 . .
N2 C5 H5 125.5 . .
C8 C6 C2 119.5(3) . .
C8 C6 H6 120.3 . .
C2 C6 H6 120.3 . .
C3 C7 C1 119.2(4) . 2_676
C3 C7 N3 120.3(3) . .
C1 C7 N3 120.4(3) 2_676 .
C2 C8 C6 120.7(3) 2_577 .
C2 C8 H8 119.7 2_577 .
C6 C8 H8 119.7 . .
C10 C9 C12 120.9(4) . 2_657
C10 C9 H9 119.6 . .
C12 C9 H9 119.6 2_657 .
C12 C10 C9 119.3(4) . .
C12 C10 N4 120.7(3) . .
C9 C10 N4 119.9(4) . .
N1 C11 N4 112.1(3) . .
N1 C11 H11 124.0 . .
N4 C11 H11 124.0 . .
C10 C12 C9 119.8(4) . 2_657
C10 C12 H12 120.1 . .
C9 C12 H12 120.1 2_657 .
C5 C13 N3 106.9(4) . .
C5 C13 H13 126.5 . .
N3 C13 H13 126.5 . .
N2 C14 N3 112.6(3) . .
N2 C14 H14 123.7 . .
N3 C14 H14 123.7 . .
C17 C15 C20 119.0(4) . .
C17 C15 C16 120.9(4) . .
C20 C15 C16 120.1(4) . .
O4 C16 O3 125.1(3) . .
O4 C16 C15 117.3(4) . .
O3 C16 C15 117.6(3) . .
C15 C17 C20 120.2(4) . 2_466
C15 C17 H17 119.9 . .
C20 C17 H17 119.9 2_466 .
C19 C18 N1 109.1(3) . .
C19 C18 H18 125.5 . .
N1 C18 H18 125.5 . .
C18 C19 N4 107.1(3) . .
C18 C19 H19 126.4 . .
N4 C19 H19 126.4 . .
C15 C20 C17 120.8(4) . 2_466
C15 C20 H20 119.6 . .
C17 C20 H20 119.6 2_466 .
C11 N1 C18 105.2(3) . .
C11 N1 Ni1 127.9(2) . .
C18 N1 Ni1 126.9(2) . .
C14 N2 C5 105.5(3) . .
C14 N2 Ni1 125.4(3) . .
C5 N2 Ni1 128.9(3) . .
C14 N3 C13 106.0(3) . .
C14 N3 C7 126.5(3) . .
C13 N3 C7 127.4(3) . .
C11 N4 C19 106.5(3) . .
C11 N4 C10 125.8(3) . .
C19 N4 C10 127.6(3) . .
O3 Ni1 N1 93.62(11) . .
O3 Ni1 N2 90.37(11) . .
N1 Ni1 N2 93.23(13) . .
O3 Ni1 O5 90.87(10) . .
N1 Ni1 O5 94.43(12) . .
N2 Ni1 O5 172.15(11) . .
O3 Ni1 O1 167.90(10) . .
N1 Ni1 O1 98.11(11) . .
N2 Ni1 O1 91.93(11) . .
O5 Ni1 O1 85.28(10) . .
O3 Ni1 O2 107.11(10) . .
N1 Ni1 O2 159.26(11) . .
N2 Ni1 O2 87.55(12) . .
O5 Ni1 O2 84.68(11) . .
O1 Ni1 O2 61.15(9) . .
O3 Ni1 C4 136.89(11) . .
N1 Ni1 C4 129.28(12) . .
N2 Ni1 C4 91.05(12) . .
O5 Ni1 C4 82.76(11) . .
O1 Ni1 C4 31.20(10) . .
O2 Ni1 C4 30.00(10) . .
C4 O1 Ni1 89.78(19) . .
C4 O2 Ni1 87.9(2) . .
C16 O3 Ni1 130.1(2) . .

loop_
_geom_bond_atom_site_label_1
_geom_bond_atom_site_label_2
_geom_bond_distance
_geom_bond_site_symmetry_2
C1 C3 1.377(6) .
C1 C7 1.389(5) 2_676
C1 H1 0.9300 .
C2 C8 1.381(5) 2_577
C2 C6 1.396(5) .
C2 C4 1.506(4) .
C3 C7 1.388(5) .
C3 H3 0.9300 .
C4 O2 1.241(4) .
C4 O1 1.285(4) .
C4 Ni1 2.480(3) .
C5 C13 1.356(6) .
C5 N2 1.384(5) .
C5 H5 0.9300 .
C6 C8 1.388(5) .
C6 H6 0.9300 .
C7 C1 1.389(5) 2_676
C7 N3 1.431(5) .
C8 C2 1.381(5) 2_577
C8 H8 0.9300 .
C9 C10 1.372(6) .
C9 C12 1.375(6) 2_657
C9 H9 0.9300 .
C10 C12 1.355(6) .
C10 N4 1.439(5) .
C11 N1 1.316(5) .
C11 N4 1.347(5) .
C11 H11 0.9300 .
C12 C9 1.375(6) 2_657
C12 H12 0.9300 .
C13 N3 1.370(5) .
C13 H13 0.9300 .
C14 N2 1.300(5) .
C14 N3 1.348(5) .
C14 H14 0.9300 .
C15 C17 1.359(6) .
C15 C20 1.374(6) .
C15 C16 1.512(5) .
C16 O4 1.255(5) .
C16 O3 1.255(5) .
C17 C20 1.394(6) 2_466
C17 H17 0.9300 .
C18 C19 1.356(6) .
C18 N1 1.382(4) .
C18 H18 0.9300 .
C19 N4 1.363(5) .
C19 H19 0.9300 .
C20 C17 1.394(6) 2_466
C20 H20 0.9300 .
N1 Ni1 2.042(3) .
N2 Ni1 2.069(3) .
Ni1 O3 2.030(2) .
Ni1 O5 2.092(3) .
Ni1 O1 2.126(2) .
Ni1 O2 2.193(2) .

loop_
_geom_torsion_atom_site_label_1
_geom_torsion_atom_site_label_2
_geom_torsion_atom_site_label_3
_geom_torsion_atom_site_label_4
_geom_torsion
_geom_torsion_site_symmetry_1
_geom_torsion_site_symmetry_4
C7 C1 C3 C7 0.1(8) 2_676 .
C8 C2 C4 O2 175.0(4) 2_577 .
C6 C2 C4 O2 -2.1(6) . .
C8 C2 C4 O1 -5.3(6) 2_577 .
C6 C2 C4 O1 177.6(3) . .
C8 C2 C4 Ni1 47(3) 2_577 .
C6 C2 C4 Ni1 -130(3) . .
C8 C2 C6 C8 0.5(7) 2_577 .
C4 C2 C6 C8 177.6(3) . .
C1 C3 C7 C1 -0.1(8) . 2_676
C1 C3 C7 N3 -179.4(4) . .
C2 C6 C8 C2 -0.5(7) . 2_577
C12 C9 C10 C12 1.1(9) 2_657 .
C12 C9 C10 N4 -176.6(5) 2_657 .
C9 C10 C12 C9 -1.1(9) . 2_657
N4 C10 C12 C9 176.6(4) . 2_657
N2 C5 C13 N3 0.3(6) . .
C17 C15 C16 O4 179.7(5) . .
C20 C15 C16 O4 0.4(7) . .
C17 C15 C16 O3 0.6(6) . .
C20 C15 C16 O3 -178.7(4) . .
C20 C15 C17 C20 -0.2(10) . 2_466
C16 C15 C17 C20 -179.5(5) . 2_466
N1 C18 C19 N4 0.5(5) . .
C17 C15 C20 C17 0.2(10) . 2_466
C16 C15 C20 C17 179.5(5) . 2_466
N4 C11 N1 C18 0.4(5) . .
N4 C11 N1 Ni1 -178.9(3) . .
C19 C18 N1 C11 -0.6(5) . .
C19 C18 N1 Ni1 178.8(3) . .
N3 C14 N2 C5 -0.9(5) . .
N3 C14 N2 Ni1 -176.6(2) . .
C13 C5 N2 C14 0.3(5) . .
C13 C5 N2 Ni1 175.8(3) . .
N2 C14 N3 C13 1.1(5) . .
N2 C14 N3 C7 178.3(3) . .
C5 C13 N3 C14 -0.8(5) . .
C5 C13 N3 C7 -178.0(4) . .
C3 C7 N3 C14 17.9(6) . .
C1 C7 N3 C14 -161.5(4) 2_676 .
C3 C7 N3 C13 -165.6(4) . .
C1 C7 N3 C13 15.1(7) 2_676 .
N1 C11 N4 C19 -0.1(5) . .
N1 C11 N4 C10 -176.5(4) . .
C18 C19 N4 C11 -0.3(5) . .
C18 C19 N4 C10 176.1(4) . .
C12 C10 N4 C11 8.5(7) . .
C9 C10 N4 C11 -173.8(4) . .
C12 C10 N4 C19 -167.2(5) . .
C9 C10 N4 C19 10.5(7) . .
C11 N1 Ni1 O3 -166.4(4) . .
C18 N1 Ni1 O3 14.5(3) . .
C11 N1 Ni1 N2 103.1(4) . .
C18 N1 Ni1 N2 -76.1(3) . .
C11 N1 Ni1 O5 -75.2(4) . .
C18 N1 Ni1 O5 105.6(3) . .
C11 N1 Ni1 O1 10.6(4) . .
C18 N1 Ni1 O1 -168.5(3) . .
C11 N1 Ni1 O2 11.5(6) . .
C18 N1 Ni1 O2 -167.7(3) . .
C11 N1 Ni1 C4 9.1(4) . .
C18 N1 Ni1 C4 -170.1(3) . .
C14 N2 Ni1 O3 -178.2(3) . .
C5 N2 Ni1 O3 7.2(4) . .
C14 N2 Ni1 N1 -84.6(3) . .
C5 N2 Ni1 N1 100.8(4) . .
C14 N2 Ni1 O5 82.7(8) . .
C5 N2 Ni1 O5 -91.9(8) . .
C14 N2 Ni1 O1 13.6(3) . .
C5 N2 Ni1 O1 -161.0(3) . .
C14 N2 Ni1 O2 74.6(3) . .
C5 N2 Ni1 O2 -99.9(3) . .
C14 N2 Ni1 C4 44.8(3) . .
C5 N2 Ni1 C4 -129.8(4) . .
O2 C4 Ni1 O3 -8.4(3) . .
O1 C4 Ni1 O3 176.34(18) . .
C2 C4 Ni1 O3 122(3) . .
O2 C4 Ni1 N1 178.3(2) . .
O1 C4 Ni1 N1 3.0(3) . .
C2 C4 Ni1 N1 -51(3) . .
O2 C4 Ni1 N2 83.3(2) . .
O1 C4 Ni1 N2 -92.0(2) . .
C2 C4 Ni1 N2 -146(3) . .
O2 C4 Ni1 O5 -91.9(2) . .
O1 C4 Ni1 O5 92.8(2) . .
C2 C4 Ni1 O5 38(3) . .
O2 C4 Ni1 O1 175.3(4) . .
C2 C4 Ni1 O1 -54(3) . .
O1 C4 Ni1 O2 -175.3(4) . .
C2 C4 Ni1 O2 130(3) . .
O2 C4 O1 Ni1 -4.9(4) . .
C2 C4 O1 Ni1 175.4(3) . .
O3 Ni1 O1 C4 -12.0(6) . .
N1 Ni1 O1 C4 -177.6(2) . .
N2 Ni1 O1 C4 88.8(2) . .
O5 Ni1 O1 C4 -83.8(2) . .
O2 Ni1 O1 C4 2.7(2) . .
O1 C4 O2 Ni1 4.7(4) . .
C2 C4 O2 Ni1 -175.6(3) . .
O3 Ni1 O2 C4 174.0(2) . .
N1 Ni1 O2 C4 -3.7(5) . .
N2 Ni1 O2 C4 -96.4(2) . .
O5 Ni1 O2 C4 84.7(2) . .
O1 Ni1 O2 C4 -2.8(2) . .
O4 C16 O3 Ni1 6.6(7) . .
C15 C16 O3 Ni1 -174.3(2) . .
N1 Ni1 O3 C16 86.7(4) . .
N2 Ni1 O3 C16 179.9(4) . .
O5 Ni1 O3 C16 -7.8(3) . .
O1 Ni1 O3 C16 -79.1(6) . .
O2 Ni1 O3 C16 -92.5(3) . .
C4 Ni1 O3 C16 -88.1(4) . .
